data_7058434
loop_
_publ_author_name
'Wang, Yongsong'
'Zhang, Congcong'
'Zi, Guofu'
'Ding, Wanjian'
'Walter, Marc D.'

_publ_section_title
;
 Preparation of a potassium chloride bridged thorium phosphinidiide
 complex and its reactivity towards small organic molecules
;
_journal_issue 24
_journal_name_full 'New Journal of Chemistry'
_journal_page_first 9527
_journal_paper_doi 10.1039/C9NJ02269D
_journal_volume 43
_journal_year 2019
_chemical_formula_moiety 'C42 H52 Th'
_chemical_formula_sum 'C42 H52 Th'
_chemical_formula_weight 788.87
_space_group_crystal_system monoclinic
_space_group_IT_number 14
_space_group_name_Hall '-P 2ybc'
_space_group_name_H-M_alt 'P 1 21/c 1'
_symmetry_space_group_name_Hall '-P 2ybc'
_symmetry_space_group_name_H-M 'P 1 21/c 1'
_atom_sites_solution_hydrogens geom
_audit_creation_date 2017-04-12
_audit_creation_method
;
Olex2 1.2
(compiled 2015.09.30 svn.r3233 for OlexSys, GUI svn.r5103)
;
_audit_update_record
;
2019-03-21 deposited with the CCDC.    2019-05-15 downloaded from the CCDC.
;
_cell_angle_alpha 90
_cell_angle_beta 91.075(2)
_cell_angle_gamma 90
_cell_formula_units_Z 4
_cell_length_a 11.1772(3)
_cell_length_b 9.5969(3)
_cell_length_c 33.6365(9)
_cell_measurement_reflns_used 8851
_cell_measurement_temperature 100.00(10)
_cell_measurement_theta_max 29.0610
_cell_measurement_theta_min 3.6180
_cell_volume 3607.43(18)
_computing_cell_refinement 'CrysAlisPro 1.171.38.46 (Rigaku OD, 2015)'
_computing_data_collection 'CrysAlisPro 1.171.38.46 (Rigaku OD, 2015)'
_computing_data_reduction 'CrysAlisPro 1.171.38.46 (Rigaku OD, 2015)'
_computing_molecular_graphics 'Olex2 (Dolomanov et al., 2009)'
_computing_publication_material 'Olex2 (Dolomanov et al., 2009)'
_computing_structure_refinement 'ShelXL (Sheldrick, 2015)'
_computing_structure_solution 'ShelXT (Sheldrick, 2015)'
_diffrn_ambient_environment N~2~
_diffrn_ambient_temperature 100.00(10)
_diffrn_detector 'CCD plate'
_diffrn_detector_area_resol_mean 10.6254
_diffrn_detector_type AtlasS2
_diffrn_measured_fraction_theta_full 0.998
_diffrn_measured_fraction_theta_max 0.850
_diffrn_measurement_details
;
List of Runs (angles in degrees, time in seconds):

  # Type    Start    End  Width  t~exp~   \w     \q     \k     \f   Frames
#--------------------------------------------------------------------------
  1  \w    -17.00   9.25   0.75    5.00    --   12.61 -99.00  90.00   35
  2  \w     38.00  88.25   0.75    5.00    --   12.61-178.00 120.00   67
  3  \w    -61.00  22.25   0.75    5.00    --   12.61 -57.00-150.00  111
  4  \w      0.00  82.50   0.75    5.00    --   12.61  37.00-180.00  110
;
_diffrn_measurement_device 'four-circle diffractometer'
_diffrn_measurement_device_type 'SuperNova, Dual, Cu at zero, AtlasS2'
_diffrn_measurement_method '\w scans'
_diffrn_orient_matrix_type 'CrysAlisPro convention (1999,Acta A55,543-557)'
_diffrn_orient_matrix_UB_11 -0.0175408000
_diffrn_orient_matrix_UB_12 0.0332921000
_diffrn_orient_matrix_UB_13 -0.0180188000
_diffrn_orient_matrix_UB_21 0.0516696000
_diffrn_orient_matrix_UB_22 0.0428275000
_diffrn_orient_matrix_UB_23 0.0012334000
_diffrn_orient_matrix_UB_31 0.0324705000
_diffrn_orient_matrix_UB_32 -0.0501379000
_diffrn_orient_matrix_UB_33 -0.0108993000
_diffrn_radiation_monochromator mirror
_diffrn_radiation_probe x-ray
_diffrn_radiation_type MoK\a
_diffrn_radiation_wavelength 0.71073
_diffrn_reflns_av_R_equivalents 0.0445
_diffrn_reflns_av_unetI/netI 0.0650
_diffrn_reflns_Laue_measured_fraction_full 0.998
_diffrn_reflns_Laue_measured_fraction_max 0.850
_diffrn_reflns_limit_h_max 13
_diffrn_reflns_limit_h_min -14
_diffrn_reflns_limit_k_max 10
_diffrn_reflns_limit_k_min -12
_diffrn_reflns_limit_l_max 44
_diffrn_reflns_limit_l_min -46
_diffrn_reflns_number 22887
_diffrn_reflns_point_group_measured_fraction_full 0.998
_diffrn_reflns_point_group_measured_fraction_max 0.850
_diffrn_reflns_theta_full 26.000
_diffrn_reflns_theta_max 29.874
_diffrn_reflns_theta_min 3.318
_diffrn_source 'micro-focus sealed X-ray tube'
_diffrn_source_type 'SuperNova (Mo) X-ray Source'
_exptl_absorpt_coefficient_mu 4.160
_exptl_absorpt_correction_T_max 1.00000
_exptl_absorpt_correction_T_min 0.83620
_exptl_absorpt_correction_type multi-scan
_exptl_absorpt_process_details
;
CrysAlisPro 1.171.38.46 (Rigaku Oxford Diffraction, 2015)
Empirical absorption correction using spherical harmonics,
 implemented in SCALE3 ABSPACK scaling algorithm.
;
_exptl_crystal_colour colourless
_exptl_crystal_colour_primary colourless
_exptl_crystal_density_diffrn 1.453
_exptl_crystal_description block
_exptl_crystal_F_000 1576
_exptl_crystal_size_max 0.25
_exptl_crystal_size_mid 0.2
_exptl_crystal_size_min 0.15
_refine_diff_density_max 0.882
_refine_diff_density_min -0.811
_refine_diff_density_rms 0.152
_refine_ls_extinction_method none
_refine_ls_goodness_of_fit_ref 1.036
_refine_ls_hydrogen_treatment constr
_refine_ls_matrix_type full
_refine_ls_number_parameters 400
_refine_ls_number_reflns 8853
_refine_ls_number_restraints 0
_refine_ls_restrained_S_all 1.036
_refine_ls_R_factor_all 0.0494
_refine_ls_R_factor_gt 0.0351
_refine_ls_shift/su_max 0.003
_refine_ls_shift/su_mean 0.000
_refine_ls_structure_factor_coef Fsqd
_refine_ls_weighting_details 'w=1/[\s^2^(Fo^2^)+(0.0119P)^2^] where P=(Fo^2^+2Fc^2^)/3'
_refine_ls_weighting_scheme calc
_refine_ls_wR_factor_gt 0.0551
_refine_ls_wR_factor_ref 0.0596
_reflns_Friedel_coverage 0.000
_reflns_number_gt 7218
_reflns_number_total 8853
_reflns_threshold_expression 'I > 2\s(I)'
_cod_data_source_file c9nj02269d2.cif
_cod_data_source_block compound10
_cod_depositor_comments 'Adding full bibliography for 7058431--7058443.cif.'
_cod_original_cell_volume 3607.41(16)
_cod_database_code 7058434
_chemical_oxdiff_formula C1H1Th1
_shelx_space_group_comment
;
The symmetry employed for this shelxl refinement is uniquely defined
by the following loop, which should always be used as a source of
symmetry information in preference to the above space-group names.
They are only intended as comments.
;
_reflns_odcompleteness_completeness 99.68
_reflns_odcompleteness_iscentric 1
_reflns_odcompleteness_theta 26.32
_olex2_refinement_description
;
1. Fixed Uiso
 At 1.2 times of:
  All C(H) groups
 At 1.5 times of:
  All C(H,H,H) groups
2.a Aromatic/amide H refined with riding coordinates:
 C2(H2), C4(H4), C5(H5), C15(H15), C17(H17), C18(H18), C30(H30), C31(H31),
 C32(H32), C33(H33), C34(H34), C38(H38), C39(H39), C40(H40), C41(H41), C42(H42)
2.b Idealised Me refined as rotating group:
 C7(H7A,H7B,H7C), C8(H8A,H8B,H8C), C9(H9A,H9B,H9C), C11(H11A,H11B,H11C),
 C12(H12A,H12B,H12C), C13(H13A,H13B,H13C), C20(H20A,H20B,H20C), C21(H21A,H21B,
 H21C), C22(H22A,H22B,H22C), C24(H24A,H24B,H24C), C25(H25A,H25B,H25C), C26(H26A,
 H26B,H26C)
;
_shelx_shelxl_version_number 2014/7
_olex2_submission_special_instructions 'No special instructions were received'
_oxdiff_exptl_absorpt_empirical_details
;
Empirical correction (ABSPACK) includes:
- Absorption correction using spherical harmonics
- Frame scaling
;
_oxdiff_exptl_absorpt_empirical_full_max 1.163
_oxdiff_exptl_absorpt_empirical_full_min 0.829

loop_
_space_group_symop_operation_xyz
'x, y, z'
'-x, y+1/2, -z+1/2'
'-x, -y, -z'
'x, -y-1/2, z-1/2'

loop_
_atom_site_label
_atom_site_type_symbol
_atom_site_fract_x
_atom_site_fract_y
_atom_site_fract_z
_atom_site_U_iso_or_equiv
_atom_site_adp_type
_atom_site_occupancy
_atom_site_site_symmetry_order
_atom_site_calc_flag
_atom_site_refinement_flags_posn
Th1 Th 0.29932(2) 0.54434(2) 0.62145(2) 0.01125(4) Uani 1 1 d .
C1 C 0.4487(3) 0.5698(4) 0.69013(10) 0.0128(8) Uani 1 1 d .
C2 C 0.5063(3) 0.6468(4) 0.66009(10) 0.0137(8) Uani 1 1 d .
H2 H 0.5779 0.6214 0.6484 0.016 Uiso 1 1 calc R
C3 C 0.4397(3) 0.7675(4) 0.65030(10) 0.0130(8) Uani 1 1 d .
C4 C 0.3355(3) 0.7614(4) 0.67336(10) 0.0137(8) Uani 1 1 d .
H4 H 0.2733 0.8259 0.6726 0.016 Uiso 1 1 calc R
C5 C 0.3409(3) 0.6416(4) 0.69781(10) 0.0146(8) Uani 1 1 d .
H5 H 0.2834 0.6145 0.7159 0.018 Uiso 1 1 calc R
C6 C 0.5003(3) 0.4437(4) 0.71191(11) 0.0162(8) Uani 1 1 d .
C7 C 0.4151(3) 0.3934(4) 0.74366(11) 0.0252(9) Uani 1 1 d .
H7A H 0.3969 0.4691 0.7612 0.038 Uiso 1 1 calc GR
H7B H 0.4522 0.3193 0.7586 0.038 Uiso 1 1 calc GR
H7C H 0.3427 0.3600 0.7312 0.038 Uiso 1 1 calc GR
C8 C 0.6183(3) 0.4894(4) 0.73292(13) 0.0291(10) Uani 1 1 d .
H8A H 0.6735 0.5218 0.7134 0.044 Uiso 1 1 calc GR
H8B H 0.6525 0.4115 0.7470 0.044 Uiso 1 1 calc GR
H8C H 0.6020 0.5630 0.7513 0.044 Uiso 1 1 calc GR
C9 C 0.5262(3) 0.3244(4) 0.68391(12) 0.0254(9) Uani 1 1 d .
H9A H 0.4528 0.2926 0.6718 0.038 Uiso 1 1 calc GR
H9B H 0.5629 0.2493 0.6985 0.038 Uiso 1 1 calc GR
H9C H 0.5794 0.3556 0.6637 0.038 Uiso 1 1 calc GR
C10 C 0.4795(3) 0.8823(4) 0.62263(11) 0.0176(8) Uani 1 1 d .
C11 C 0.5935(3) 0.9497(4) 0.64082(12) 0.0219(9) Uani 1 1 d .
H11A H 0.5755 0.9895 0.6662 0.033 Uiso 1 1 calc GR
H11B H 0.6214 1.0215 0.6234 0.033 Uiso 1 1 calc GR
H11C H 0.6545 0.8800 0.6442 0.033 Uiso 1 1 calc GR
C12 C 0.5074(4) 0.8242(4) 0.58151(11) 0.0289(10) Uani 1 1 d .
H12A H 0.5681 0.7538 0.5840 0.043 Uiso 1 1 calc GR
H12B H 0.5354 0.8980 0.5648 0.043 Uiso 1 1 calc GR
H12C H 0.4362 0.7842 0.5699 0.043 Uiso 1 1 calc GR
C13 C 0.3853(3) 0.9968(4) 0.61850(13) 0.0273(10) Uani 1 1 d .
H13A H 0.3155 0.9603 0.6050 0.041 Uiso 1 1 calc GR
H13B H 0.4170 1.0728 0.6034 0.041 Uiso 1 1 calc GR
H13C H 0.3639 1.0292 0.6444 0.041 Uiso 1 1 calc GR
C14 C 0.1616(3) 0.4813(4) 0.55214(10) 0.0140(8) Uani 1 1 d .
C15 C 0.0782(3) 0.5015(4) 0.58273(10) 0.0135(8) Uani 1 1 d .
H15 H 0.0314 0.4316 0.5936 0.016 Uiso 1 1 calc R
C16 C 0.0762(3) 0.6422(4) 0.59429(10) 0.0155(8) Uani 1 1 d .
C17 C 0.1638(3) 0.7105(4) 0.57136(10) 0.0168(8) Uani 1 1 d .
H17 H 0.1837 0.8044 0.5730 0.020 Uiso 1 1 calc R
C18 C 0.2162(3) 0.6114(4) 0.54544(10) 0.0164(8) Uani 1 1 d .
H18 H 0.2760 0.6294 0.5273 0.020 Uiso 1 1 calc R
C19 C 0.1780(3) 0.3475(4) 0.52899(10) 0.0165(8) Uani 1 1 d .
C20 C 0.2057(3) 0.2257(4) 0.55718(11) 0.0237(9) Uani 1 1 d .
H20A H 0.2808 0.2420 0.5707 0.036 Uiso 1 1 calc GR
H20B H 0.2101 0.1409 0.5422 0.036 Uiso 1 1 calc GR
H20C H 0.1435 0.2181 0.5763 0.036 Uiso 1 1 calc GR
C21 C 0.2789(3) 0.3615(4) 0.49888(11) 0.0250(9) Uani 1 1 d .
H21A H 0.2583 0.4323 0.4798 0.037 Uiso 1 1 calc GR
H21B H 0.2897 0.2743 0.4855 0.037 Uiso 1 1 calc GR
H21C H 0.3519 0.3868 0.5126 0.037 Uiso 1 1 calc GR
C22 C 0.0612(3) 0.3166(4) 0.50584(11) 0.0201(9) Uani 1 1 d .
H22A H -0.0039 0.3125 0.5240 0.030 Uiso 1 1 calc GR
H22B H 0.0682 0.2288 0.4924 0.030 Uiso 1 1 calc GR
H22C H 0.0465 0.3890 0.4867 0.030 Uiso 1 1 calc GR
C23 C -0.0111(3) 0.7088(4) 0.62278(11) 0.0200(9) Uani 1 1 d .
C24 C -0.1389(3) 0.6764(5) 0.60804(13) 0.0371(12) Uani 1 1 d .
H24A H -0.1500 0.7112 0.5815 0.056 Uiso 1 1 calc GR
H24B H -0.1952 0.7202 0.6252 0.056 Uiso 1 1 calc GR
H24C H -0.1514 0.5774 0.6082 0.056 Uiso 1 1 calc GR
C25 C 0.0060(4) 0.8658(4) 0.62420(12) 0.0312(10) Uani 1 1 d .
H25A H 0.0846 0.8868 0.6346 0.047 Uiso 1 1 calc GR
H25B H -0.0529 0.9064 0.6411 0.047 Uiso 1 1 calc GR
H25C H -0.0028 0.9034 0.5979 0.047 Uiso 1 1 calc GR
C26 C 0.0050(3) 0.6489(4) 0.66485(11) 0.0254(9) Uani 1 1 d .
H26A H -0.0043 0.5495 0.6640 0.038 Uiso 1 1 calc GR
H26B H -0.0540 0.6882 0.6819 0.038 Uiso 1 1 calc GR
H26C H 0.0835 0.6715 0.6750 0.038 Uiso 1 1 calc GR
C27 C 0.4673(3) 0.4435(4) 0.58495(11) 0.0191(8) Uani 1 1 d .
C28 C 0.5427(3) 0.3659(4) 0.57319(11) 0.0191(8) Uani 1 1 d .
C29 C 0.6305(3) 0.2667(4) 0.56001(11) 0.0185(8) Uani 1 1 d .
C30 C 0.7398(3) 0.2511(4) 0.57998(12) 0.0246(9) Uani 1 1 d .
H30 H 0.7575 0.3078 0.6017 0.030 Uiso 1 1 calc R
C31 C 0.8220(3) 0.1539(4) 0.56826(14) 0.0331(11) Uani 1 1 d .
H31 H 0.8945 0.1441 0.5820 0.040 Uiso 1 1 calc R
C32 C 0.7950(4) 0.0701(4) 0.53537(15) 0.0385(12) Uani 1 1 d .
H32 H 0.8500 0.0040 0.5271 0.046 Uiso 1 1 calc R
C33 C 0.6888(4) 0.0843(4) 0.51536(13) 0.0329(11) Uani 1 1 d .
H33 H 0.6719 0.0281 0.4934 0.039 Uiso 1 1 calc R
C34 C 0.6060(3) 0.1814(4) 0.52738(12) 0.0249(9) Uani 1 1 d .
H34 H 0.5334 0.1899 0.5136 0.030 Uiso 1 1 calc R
C35 C 0.2031(3) 0.3537(4) 0.65796(11) 0.0201(8) Uani 1 1 d .
C36 C 0.1367(3) 0.2712(4) 0.67392(11) 0.0203(9) Uani 1 1 d .
C37 C 0.0586(3) 0.1727(4) 0.69270(10) 0.0171(8) Uani 1 1 d .
C38 C -0.0650(3) 0.1817(4) 0.68811(11) 0.0194(8) Uani 1 1 d .
H38 H -0.0982 0.2520 0.6724 0.023 Uiso 1 1 calc R
C39 C -0.1395(3) 0.0877(4) 0.70663(12) 0.0267(10) Uani 1 1 d .
H39 H -0.2219 0.0947 0.7030 0.032 Uiso 1 1 calc R
C40 C -0.0917(3) -0.0170(4) 0.73061(12) 0.0288(10) Uani 1 1 d .
H40 H -0.1415 -0.0794 0.7435 0.035 Uiso 1 1 calc R
C41 C 0.0309(4) -0.0268(4) 0.73505(12) 0.0275(10) Uani 1 1 d .
H41 H 0.0640 -0.0973 0.7507 0.033 Uiso 1 1 calc R
C42 C 0.1053(3) 0.0668(4) 0.71642(11) 0.0233(9) Uani 1 1 d .
H42 H 0.1877 0.0588 0.7198 0.028 Uiso 1 1 calc R

loop_
_atom_site_aniso_label
_atom_site_aniso_U_11
_atom_site_aniso_U_22
_atom_site_aniso_U_33
_atom_site_aniso_U_23
_atom_site_aniso_U_13
_atom_site_aniso_U_12
Th1 0.01164(7) 0.01111(8) 0.01092(7) -0.00103(6) -0.00168(4) 0.00147(5)
C1 0.0139(17) 0.015(2) 0.0091(17) -0.0038(16) -0.0067(13) 0.0008(14)
C2 0.0116(17) 0.017(2) 0.0120(17) -0.0011(17) -0.0032(13) 0.0018(14)
C3 0.0176(18) 0.0081(19) 0.0132(18) 0.0003(16) -0.0049(14) -0.0012(14)
C4 0.0164(18) 0.014(2) 0.0106(18) 0.0005(16) -0.0028(14) 0.0023(14)
C5 0.0154(17) 0.018(2) 0.0102(17) -0.0011(17) -0.0002(13) -0.0014(14)
C6 0.0193(18) 0.012(2) 0.0168(19) 0.0009(17) -0.0051(14) 0.0008(15)
C7 0.031(2) 0.027(3) 0.018(2) 0.008(2) -0.0011(16) 0.0063(17)
C8 0.027(2) 0.026(3) 0.033(2) 0.009(2) -0.0159(18) -0.0010(17)
C9 0.034(2) 0.018(2) 0.024(2) 0.0021(19) -0.0027(17) 0.0120(17)
C10 0.0183(18) 0.014(2) 0.021(2) 0.0038(18) -0.0063(15) -0.0004(15)
C11 0.0214(19) 0.015(2) 0.029(2) 0.0023(19) -0.0044(16) -0.0042(16)
C12 0.041(2) 0.026(3) 0.020(2) 0.005(2) 0.0032(18) -0.0052(19)
C13 0.024(2) 0.019(2) 0.038(3) 0.011(2) -0.0081(18) -0.0023(16)
C14 0.0167(18) 0.016(2) 0.0093(17) -0.0006(16) -0.0058(13) 0.0021(14)
C15 0.0117(17) 0.016(2) 0.0126(18) -0.0008(16) -0.0058(13) 0.0011(13)
C16 0.0133(17) 0.016(2) 0.0174(19) -0.0025(17) -0.0044(14) 0.0032(14)
C17 0.0193(19) 0.011(2) 0.019(2) -0.0003(17) -0.0096(15) 0.0010(14)
C18 0.0163(18) 0.021(2) 0.0121(18) 0.0006(17) -0.0019(14) 0.0039(15)
C19 0.0171(18) 0.017(2) 0.0153(19) -0.0055(17) -0.0025(14) 0.0068(15)
C20 0.032(2) 0.019(2) 0.020(2) -0.0082(19) -0.0092(17) 0.0075(17)
C21 0.024(2) 0.031(3) 0.020(2) -0.012(2) -0.0064(16) 0.0067(17)
C22 0.022(2) 0.016(2) 0.022(2) -0.0064(18) -0.0077(16) 0.0011(15)
C23 0.0176(19) 0.024(2) 0.018(2) -0.0101(19) -0.0031(15) 0.0077(15)
C24 0.018(2) 0.055(3) 0.038(3) -0.020(2) -0.0007(18) 0.0104(19)
C25 0.041(2) 0.025(3) 0.028(2) -0.013(2) -0.0016(19) 0.0156(19)
C26 0.021(2) 0.029(3) 0.026(2) -0.008(2) 0.0063(16) 0.0083(17)
C27 0.0193(19) 0.021(2) 0.0172(19) -0.0006(18) -0.0033(15) 0.0028(16)
C28 0.021(2) 0.022(2) 0.0143(19) 0.0004(18) -0.0049(15) -0.0035(16)
C29 0.0188(19) 0.015(2) 0.021(2) 0.0054(18) 0.0064(15) 0.0028(15)
C30 0.018(2) 0.025(3) 0.031(2) 0.001(2) 0.0034(17) 0.0028(16)
C31 0.021(2) 0.026(3) 0.052(3) 0.013(2) 0.0091(19) 0.0065(18)
C32 0.039(3) 0.020(3) 0.057(3) 0.002(2) 0.024(2) 0.0079(19)
C33 0.051(3) 0.018(2) 0.030(2) -0.001(2) 0.014(2) 0.005(2)
C34 0.035(2) 0.019(2) 0.022(2) -0.0009(19) 0.0089(17) 0.0006(17)
C35 0.023(2) 0.019(2) 0.018(2) -0.0034(18) -0.0035(15) -0.0061(16)
C36 0.023(2) 0.019(2) 0.019(2) -0.0026(19) -0.0056(16) 0.0038(16)
C37 0.0205(19) 0.017(2) 0.0135(18) -0.0043(17) -0.0015(15) -0.0027(15)
C38 0.022(2) 0.014(2) 0.022(2) -0.0022(18) -0.0010(16) 0.0036(15)
C39 0.016(2) 0.030(3) 0.034(2) -0.013(2) 0.0048(17) -0.0013(16)
C40 0.032(2) 0.028(3) 0.027(2) -0.002(2) 0.0110(18) -0.0108(18)
C41 0.040(2) 0.020(2) 0.022(2) 0.006(2) 0.0014(18) 0.0014(18)
C42 0.024(2) 0.025(2) 0.021(2) 0.0046(19) -0.0042(16) -0.0017(16)

loop_
_atom_type_symbol
_atom_type_description
_atom_type_scat_dispersion_real
_atom_type_scat_dispersion_imag
_atom_type_scat_source
C C 0.0033 0.0016 'International Tables Vol C Tables 4.2.6.8 and 6.1.1.4'
H H 0.0000 0.0000 'International Tables Vol C Tables 4.2.6.8 and 6.1.1.4'
Th Th -7.2400 8.8979 'International Tables Vol C Tables 4.2.6.8 and 6.1.1.4'

loop_
_geom_angle_atom_site_label_1
_geom_angle_atom_site_label_2
_geom_angle_atom_site_label_3
_geom_angle
C2 Th1 C1 29.05(9)
C2 Th1 C3 29.09(9)
C2 Th1 C14 152.23(10)
C3 Th1 C1 48.55(10)
C3 Th1 C14 137.39(10)
C4 Th1 C1 48.59(10)
C4 Th1 C2 47.91(10)
C4 Th1 C3 29.40(9)
C4 Th1 C5 29.76(10)
C4 Th1 C14 139.17(10)
C4 Th1 C15 121.69(10)
C4 Th1 C16 94.16(10)
C4 Th1 C17 91.29(10)
C4 Th1 C18 116.89(10)
C5 Th1 C1 29.26(9)
C5 Th1 C2 47.89(10)
C5 Th1 C3 48.72(10)
C5 Th1 C14 156.27(10)
C5 Th1 C15 127.80(10)
C5 Th1 C16 108.84(10)
C5 Th1 C18 145.49(11)
C14 Th1 C1 172.24(10)
C15 Th1 C1 153.13(10)
C15 Th1 C2 167.87(10)
C15 Th1 C3 138.80(10)
C15 Th1 C14 29.05(9)
C16 Th1 C1 138.05(10)
C16 Th1 C2 138.91(10)
C16 Th1 C3 110.13(10)
C16 Th1 C14 48.47(10)
C16 Th1 C15 29.05(10)
C17 Th1 C1 139.24(10)
C17 Th1 C2 121.28(10)
C17 Th1 C3 93.84(10)
C17 Th1 C5 117.00(11)
C17 Th1 C14 48.41(10)
C17 Th1 C15 47.95(10)
C17 Th1 C16 29.56(10)
C17 Th1 C18 29.81(10)
C18 Th1 C1 155.64(11)
C18 Th1 C2 127.05(10)
C18 Th1 C3 108.37(10)
C18 Th1 C14 29.07(10)
C18 Th1 C15 47.92(10)
C18 Th1 C16 48.88(10)
C27 Th1 C1 89.84(11)
C27 Th1 C2 74.88(11)
C27 Th1 C3 92.62(11)
C27 Th1 C4 120.77(11)
C27 Th1 C5 118.68(11)
C27 Th1 C14 85.04(11)
C27 Th1 C15 112.64(11)
C27 Th1 C16 130.69(11)
C27 Th1 C17 109.80(11)
C27 Th1 C18 82.95(11)
C27 Th1 C35 107.52(12)
C35 Th1 C1 85.06(11)
C35 Th1 C2 113.14(11)
C35 Th1 C3 129.72(11)
C35 Th1 C4 107.90(11)
C35 Th1 C5 81.66(11)
C35 Th1 C14 90.91(11)
C35 Th1 C15 74.51(11)
C35 Th1 C16 90.98(11)
C35 Th1 C17 119.67(11)
C35 Th1 C18 119.30(11)
C2 C1 Th1 74.47(18)
C2 C1 C5 106.0(3)
C2 C1 C6 125.8(3)
C5 C1 Th1 72.58(18)
C5 C1 C6 127.9(3)
C6 C1 Th1 122.4(2)
Th1 C2 H2 114.9
C1 C2 Th1 76.49(18)
C1 C2 H2 124.8
C3 C2 Th1 75.74(19)
C3 C2 C1 110.5(3)
C3 C2 H2 124.8
C2 C3 Th1 75.18(19)
C2 C3 C10 125.5(3)
C4 C3 Th1 72.42(19)
C4 C3 C2 105.9(3)
C4 C3 C10 128.5(3)
C10 C3 Th1 120.6(2)
Th1 C4 H4 112.7
C3 C4 Th1 78.2(2)
C3 C4 H4 125.5
C3 C4 C5 109.0(3)
C5 C4 Th1 75.9(2)
C5 C4 H4 125.5
Th1 C5 H5 114.0
C1 C5 Th1 78.2(2)
C1 C5 H5 125.8
C4 C5 Th1 74.31(19)
C4 C5 C1 108.5(3)
C4 C5 H5 125.8
C1 C6 C8 107.8(3)
C7 C6 C1 110.7(3)
C7 C6 C8 107.9(3)
C9 C6 C1 112.2(3)
C9 C6 C7 109.0(3)
C9 C6 C8 109.1(3)
C6 C7 H7A 109.5
C6 C7 H7B 109.5
C6 C7 H7C 109.5
H7A C7 H7B 109.5
H7A C7 H7C 109.5
H7B C7 H7C 109.5
C6 C8 H8A 109.5
C6 C8 H8B 109.5
C6 C8 H8C 109.5
H8A C8 H8B 109.5
H8A C8 H8C 109.5
H8B C8 H8C 109.5
C6 C9 H9A 109.5
C6 C9 H9B 109.5
C6 C9 H9C 109.5
H9A C9 H9B 109.5
H9A C9 H9C 109.5
H9B C9 H9C 109.5
C3 C10 C11 108.1(3)
C3 C10 C12 111.0(3)
C3 C10 C13 111.7(3)
C12 C10 C11 109.3(3)
C13 C10 C11 107.3(3)
C13 C10 C12 109.4(3)
C10 C11 H11A 109.5
C10 C11 H11B 109.5
C10 C11 H11C 109.5
H11A C11 H11B 109.5
H11A C11 H11C 109.5
H11B C11 H11C 109.5
C10 C12 H12A 109.5
C10 C12 H12B 109.5
C10 C12 H12C 109.5
H12A C12 H12B 109.5
H12A C12 H12C 109.5
H12B C12 H12C 109.5
C10 C13 H13A 109.5
C10 C13 H13B 109.5
C10 C13 H13C 109.5
H13A C13 H13B 109.5
H13A C13 H13C 109.5
H13B C13 H13C 109.5
C15 C14 Th1 74.18(18)
C15 C14 C19 125.3(3)
C18 C14 Th1 73.27(19)
C18 C14 C15 106.7(3)
C18 C14 C19 127.7(3)
C19 C14 Th1 122.3(2)
Th1 C15 H15 114.8
C14 C15 Th1 76.77(18)
C14 C15 H15 124.8
C16 C15 Th1 75.46(18)
C16 C15 C14 110.3(3)
C16 C15 H15 124.8
C15 C16 Th1 75.49(18)
C15 C16 C17 106.2(3)
C15 C16 C23 126.3(3)
C17 C16 Th1 73.32(18)
C17 C16 C23 127.3(3)
C23 C16 Th1 120.9(2)
Th1 C17 H17 113.4
C16 C17 Th1 77.1(2)
C16 C17 H17 125.6
C16 C17 C18 108.7(3)
C18 C17 Th1 76.12(19)
C18 C17 H17 125.6
Th1 C18 H18 114.5
C14 C18 Th1 77.7(2)
C14 C18 C17 108.0(3)
C14 C18 H18 126.0
C17 C18 Th1 74.07(19)
C17 C18 H18 126.0
C14 C19 C20 110.7(3)
C14 C19 C21 111.3(3)
C14 C19 C22 108.3(3)
C20 C19 C21 109.4(3)
C20 C19 C22 109.0(3)
C21 C19 C22 108.1(3)
C19 C20 H20A 109.5
C19 C20 H20B 109.5
C19 C20 H20C 109.5
H20A C20 H20B 109.5
H20A C20 H20C 109.5
H20B C20 H20C 109.5
C19 C21 H21A 109.5
C19 C21 H21B 109.5
C19 C21 H21C 109.5
H21A C21 H21B 109.5
H21A C21 H21C 109.5
H21B C21 H21C 109.5
C19 C22 H22A 109.5
C19 C22 H22B 109.5
C19 C22 H22C 109.5
H22A C22 H22B 109.5
H22A C22 H22C 109.5
H22B C22 H22C 109.5
C16 C23 C24 108.4(3)
C16 C23 C26 110.9(3)
C24 C23 C26 108.3(3)
C25 C23 C16 110.8(3)
C25 C23 C24 109.1(3)
C25 C23 C26 109.3(3)
C23 C24 H24A 109.5
C23 C24 H24B 109.5
C23 C24 H24C 109.5
H24A C24 H24B 109.5
H24A C24 H24C 109.5
H24B C24 H24C 109.5
C23 C25 H25A 109.5
C23 C25 H25B 109.5
C23 C25 H25C 109.5
H25A C25 H25B 109.5
H25A C25 H25C 109.5
H25B C25 H25C 109.5
C23 C26 H26A 109.5
C23 C26 H26B 109.5
C23 C26 H26C 109.5
H26A C26 H26B 109.5
H26A C26 H26C 109.5
H26B C26 H26C 109.5
C28 C27 Th1 163.3(3)
C27 C28 C29 177.1(4)
C30 C29 C28 121.2(3)
C30 C29 C34 118.4(3)
C34 C29 C28 120.4(3)
C29 C30 H30 119.3
C31 C30 C29 121.4(4)
C31 C30 H30 119.3
C30 C31 H31 120.6
C30 C31 C32 118.9(4)
C32 C31 H31 120.6
C31 C32 H32 119.7
C33 C32 C31 120.5(4)
C33 C32 H32 119.7
C32 C33 H33 119.8
C32 C33 C34 120.4(4)
C34 C33 H33 119.8
C29 C34 H34 119.8
C33 C34 C29 120.3(4)
C33 C34 H34 119.8
C36 C35 Th1 168.3(3)
C35 C36 C37 179.6(5)
C38 C37 C36 121.3(3)
C42 C37 C36 120.6(3)
C42 C37 C38 118.1(3)
C37 C38 H38 119.5
C39 C38 C37 120.9(4)
C39 C38 H38 119.5
C38 C39 H39 119.8
C38 C39 C40 120.4(3)
C40 C39 H39 119.8
C39 C40 H40 120.6
C41 C40 C39 118.9(4)
C41 C40 H40 120.6
C40 C41 H41 119.6
C40 C41 C42 120.7(4)
C42 C41 H41 119.6
C37 C42 H42 119.5
C41 C42 C37 121.0(3)
C41 C42 H42 119.5

loop_
_geom_bond_atom_site_label_1
_geom_bond_atom_site_label_2
_geom_bond_distance
Th1 C1 2.835(3)
Th1 C2 2.810(3)
Th1 C3 2.817(3)
Th1 C4 2.743(3)
Th1 C5 2.764(3)
Th1 C14 2.835(3)
Th1 C15 2.802(3)
Th1 C16 2.802(3)
Th1 C17 2.753(3)
Th1 C18 2.779(3)
Th1 C27 2.461(4)
Th1 C35 2.462(4)
C1 C2 1.416(5)
C1 C5 1.416(4)
C1 C6 1.523(5)
C2 H2 0.9300
C2 C3 1.413(5)
C3 C4 1.413(5)
C3 C10 1.514(5)
C4 H4 0.9300
C4 C5 1.414(5)
C5 H5 0.9300
C6 C7 1.522(5)
C6 C8 1.548(5)
C6 C9 1.514(5)
C7 H7A 0.9600
C7 H7B 0.9600
C7 H7C 0.9600
C8 H8A 0.9600
C8 H8B 0.9600
C8 H8C 0.9600
C9 H9A 0.9600
C9 H9B 0.9600
C9 H9C 0.9600
C10 C11 1.545(5)
C10 C12 1.529(5)
C10 C13 1.527(5)
C11 H11A 0.9600
C11 H11B 0.9600
C11 H11C 0.9600
C12 H12A 0.9600
C12 H12B 0.9600
C12 H12C 0.9600
C13 H13A 0.9600
C13 H13B 0.9600
C13 H13C 0.9600
C14 C15 1.414(5)
C14 C18 1.410(5)
C14 C19 1.514(5)
C15 H15 0.9300
C15 C16 1.405(5)
C16 C17 1.418(5)
C16 C23 1.522(5)
C17 H17 0.9300
C17 C18 1.423(5)
C18 H18 0.9300
C19 C20 1.533(5)
C19 C21 1.536(5)
C19 C22 1.536(4)
C20 H20A 0.9600
C20 H20B 0.9600
C20 H20C 0.9600
C21 H21A 0.9600
C21 H21B 0.9600
C21 H21C 0.9600
C22 H22A 0.9600
C22 H22B 0.9600
C22 H22C 0.9600
C23 C24 1.535(5)
C23 C25 1.520(5)
C23 C26 1.535(5)
C24 H24A 0.9600
C24 H24B 0.9600
C24 H24C 0.9600
C25 H25A 0.9600
C25 H25B 0.9600
C25 H25C 0.9600
C26 H26A 0.9600
C26 H26B 0.9600
C26 H26C 0.9600
C27 C28 1.197(5)
C28 C29 1.443(5)
C29 C30 1.391(5)
C29 C34 1.392(5)
C30 H30 0.9300
C30 C31 1.373(5)
C31 H31 0.9300
C31 C32 1.397(6)
C32 H32 0.9300
C32 C33 1.360(6)
C33 H33 0.9300
C33 C34 1.379(5)
C34 H34 0.9300
C35 C36 1.216(5)
C36 C37 1.441(5)
C37 C38 1.391(5)
C37 C42 1.388(5)
C38 H38 0.9300
C38 C39 1.383(5)
C39 H39 0.9300
C39 C40 1.389(6)
C40 H40 0.9300
C40 C41 1.379(5)
C41 H41 0.9300
C41 C42 1.382(5)
C42 H42 0.9300

loop_
_geom_torsion_atom_site_label_1
_geom_torsion_atom_site_label_2
_geom_torsion_atom_site_label_3
_geom_torsion_atom_site_label_4
_geom_torsion
Th1 C1 C2 C3 68.9(2)
Th1 C1 C5 C4 -68.8(2)
Th1 C1 C6 C7 -89.2(3)
Th1 C1 C6 C8 152.9(2)
Th1 C1 C6 C9 32.9(4)
Th1 C2 C3 C4 66.4(2)
Th1 C2 C3 C10 -117.3(3)
Th1 C3 C4 C5 70.4(2)
Th1 C3 C10 C11 -155.9(2)
Th1 C3 C10 C12 -36.0(4)
Th1 C3 C10 C13 86.3(3)
Th1 C4 C5 C1 71.4(2)
Th1 C14 C15 C16 68.8(2)
Th1 C14 C18 C17 -68.5(2)
Th1 C14 C19 C20 36.6(4)
Th1 C14 C19 C21 -85.3(3)
Th1 C14 C19 C22 156.0(2)
Th1 C15 C16 C17 67.4(2)
Th1 C15 C16 C23 -117.9(3)
Th1 C16 C17 C18 70.3(2)
Th1 C16 C23 C24 -148.3(3)
Th1 C16 C23 C25 92.1(3)
Th1 C16 C23 C26 -29.4(4)
Th1 C17 C18 C14 70.9(2)
C1 C2 C3 Th1 -69.4(2)
C1 C2 C3 C4 -3.0(4)
C1 C2 C3 C10 173.3(3)
C2 C1 C5 Th1 67.5(2)
C2 C1 C5 C4 -1.3(4)
C2 C1 C6 C7 177.0(3)
C2 C1 C6 C8 59.2(4)
C2 C1 C6 C9 -60.9(4)
C2 C3 C4 Th1 -68.3(2)
C2 C3 C4 C5 2.1(4)
C2 C3 C10 C11 -62.6(4)
C2 C3 C10 C12 57.3(4)
C2 C3 C10 C13 179.6(3)
C3 C4 C5 Th1 -71.9(2)
C3 C4 C5 C1 -0.5(4)
C4 C3 C10 C11 112.8(4)
C4 C3 C10 C12 -127.3(4)
C4 C3 C10 C13 -5.0(5)
C5 C1 C2 Th1 -66.2(2)
C5 C1 C2 C3 2.7(4)
C5 C1 C6 C7 3.4(5)
C5 C1 C6 C8 -114.5(4)
C5 C1 C6 C9 125.4(4)
C6 C1 C2 Th1 119.0(3)
C6 C1 C2 C3 -172.1(3)
C6 C1 C5 Th1 -117.8(3)
C6 C1 C5 C4 173.4(3)
C10 C3 C4 Th1 115.5(3)
C10 C3 C4 C5 -174.0(3)
C14 C15 C16 Th1 -69.6(2)
C14 C15 C16 C17 -2.2(4)
C14 C15 C16 C23 172.5(3)
C15 C14 C18 Th1 67.2(2)
C15 C14 C18 C17 -1.3(4)
C15 C14 C19 C20 -56.4(4)
C15 C14 C19 C21 -178.3(3)
C15 C14 C19 C22 63.0(4)
C15 C16 C17 Th1 -68.9(2)
C15 C16 C17 C18 1.3(4)
C15 C16 C23 C24 -53.9(5)
C15 C16 C23 C25 -173.5(3)
C15 C16 C23 C26 65.0(4)
C16 C17 C18 Th1 -71.0(2)
C16 C17 C18 C14 0.0(4)
C17 C16 C23 C24 119.7(4)
C17 C16 C23 C25 0.1(5)
C17 C16 C23 C26 -121.4(4)
C18 C14 C15 Th1 -66.6(2)
C18 C14 C15 C16 2.2(4)
C18 C14 C19 C20 129.9(4)
C18 C14 C19 C21 8.0(5)
C18 C14 C19 C22 -110.6(4)
C19 C14 C15 Th1 118.7(3)
C19 C14 C15 C16 -172.5(3)
C19 C14 C18 Th1 -118.2(3)
C19 C14 C18 C17 173.3(3)
C23 C16 C17 Th1 116.4(3)
C23 C16 C17 C18 -173.3(3)
C28 C29 C30 C31 178.0(4)
C28 C29 C34 C33 -178.5(4)
C29 C30 C31 C32 0.5(6)
C30 C29 C34 C33 -0.1(5)
C30 C31 C32 C33 -0.2(6)
C31 C32 C33 C34 -0.3(6)
C32 C33 C34 C29 0.4(6)
C34 C29 C30 C31 -0.4(6)
C36 C37 C38 C39 -179.2(4)
C36 C37 C42 C41 179.0(4)
C37 C38 C39 C40 0.7(6)
C38 C37 C42 C41 -0.2(6)
C38 C39 C40 C41 -1.1(6)
C39 C40 C41 C42 0.8(6)
C40 C41 C42 C37 -0.2(6)
C42 C37 C38 C39 -0.1(5)
